data_7236488
loop_
_publ_author_name
'Lee, Jeong Jun'
'Choi, Daye'
'Lee, Haeri'
'Jung, Ok-Sang'

_publ_section_title
;
 Coordination-cyclodimeric array containing both channels and cages:
 photoluminescence recognition of diiodomethane
;
_journal_issue 23
_journal_name_full CrystEngComm
_journal_page_first 3117
_journal_paper_doi 10.1039/C7CE00616K
_journal_volume 19
_journal_year 2017
_chemical_formula_sum 'C80 H66 Br4 N14 O8 Zn2'
_chemical_formula_weight 1801.84
_space_group_crystal_system orthorhombic
_space_group_IT_number 64
_space_group_name_Hall '-C 2ac 2'
_space_group_name_H-M_alt 'C m c e'
_atom_sites_solution_hydrogens mixed
_audit_creation_method SHELXL-2014/7
_audit_update_record
;
2017-04-28 deposited with the CCDC.
2017-05-09 downloaded from the CCDC.
;
_cell_angle_alpha 90
_cell_angle_beta 90
_cell_angle_gamma 90
_cell_formula_units_Z 4
_cell_length_a 32.4215(6)
_cell_length_b 9.5567(2)
_cell_length_c 25.2788(4)
_cell_measurement_reflns_used 7212
_cell_measurement_temperature 173(2)
_cell_measurement_theta_max 28.16
_cell_measurement_theta_min 2.36
_cell_volume 7832.4(3)
_computing_cell_refinement 'Bruker APEX2'
_computing_data_collection 'Bruker APEX2'
_computing_data_reduction 'Bruker APEX2'
_computing_molecular_graphics 'Bruker SHELXTL'
_computing_publication_material 'Bruker SHELXTL'
_computing_structure_refinement 'SHELXL-2014/7 (Sheldrick, 2014)'
_computing_structure_solution 'SHELXS-97 (Sheldrick, 2008)'
_diffrn_ambient_temperature 173(2)
_diffrn_measured_fraction_theta_full 1.000
_diffrn_measured_fraction_theta_max 1.000
_diffrn_measurement_device_type 'Bruker Breeze CCD'
_diffrn_measurement_method '\f and \w scans'
_diffrn_radiation_type MoK\a
_diffrn_radiation_wavelength 0.71073
_diffrn_reflns_av_R_equivalents 0.0885
_diffrn_reflns_av_unetI/netI 0.0397
_diffrn_reflns_Laue_measured_fraction_full 1.000
_diffrn_reflns_Laue_measured_fraction_max 1.000
_diffrn_reflns_limit_h_max 39
_diffrn_reflns_limit_h_min -39
_diffrn_reflns_limit_k_max 11
_diffrn_reflns_limit_k_min -10
_diffrn_reflns_limit_l_max 31
_diffrn_reflns_limit_l_min -31
_diffrn_reflns_number 59640
_diffrn_reflns_point_group_measured_fraction_full 1.000
_diffrn_reflns_point_group_measured_fraction_max 1.000
_diffrn_reflns_theta_full 25.242
_diffrn_reflns_theta_max 25.997
_diffrn_reflns_theta_min 1.256
_exptl_absorpt_coefficient_mu 2.718
_exptl_absorpt_correction_T_max 0.626
_exptl_absorpt_correction_T_min 0.574
_exptl_absorpt_correction_type multi-scan
_exptl_absorpt_process_details SADABS
_exptl_crystal_colour YELLOW
_exptl_crystal_density_diffrn 1.528
_exptl_crystal_description BLOCK
_exptl_crystal_F_000 3632
_exptl_crystal_size_max 0.230
_exptl_crystal_size_mid 0.220
_exptl_crystal_size_min 0.190
_exptl_transmission_factor_max 0.003
_exptl_transmission_factor_min 0.000
_refine_diff_density_max 3.123
_refine_diff_density_min -1.890
_refine_diff_density_rms 0.196
_refine_ls_extinction_method none
_refine_ls_goodness_of_fit_ref 1.024
_refine_ls_hydrogen_treatment constr
_refine_ls_matrix_type full
_refine_ls_number_parameters 243
_refine_ls_number_reflns 3922
_refine_ls_number_restraints 12
_refine_ls_restrained_S_all 1.029
_refine_ls_R_factor_all 0.1249
_refine_ls_R_factor_gt 0.0873
_refine_ls_shift/su_max 0.000
_refine_ls_shift/su_mean 0.000
_refine_ls_structure_factor_coef Fsqd
_refine_ls_weighting_details 'w=1/[\s^2^(Fo^2^)+(0.1708P)^2^+95.5321P] where P=(Fo^2^+2Fc^2^)/3'
_refine_ls_weighting_scheme calc
_refine_ls_wR_factor_gt 0.2458
_refine_ls_wR_factor_ref 0.2892
_reflns_Friedel_coverage 0.000
_reflns_number_gt 2609
_reflns_number_total 3922
_reflns_threshold_expression 'I > 2\s(I)'
_cod_data_source_file c7ce00616k2.cif
_cod_data_source_block 1541123
_cod_depositor_comments
;
The following automatic conversions were performed:

data item '_exptl_absorpt_correction_type' value 'MULTI-SCAN' was
changed to 'multi-scan' in accordance with the
/home/saulius/struct/COD-crude-data/automatic-downloads/DataCite-retrospective/RSC/depositions/lib/dictionaries/cif_core.dic
dictionary named 'cif_core.dic' version 2.4.2 last updated on
2011-04-26.

Automatic conversion script
Id: cif_fix_values 6909 2019-04-08 15:41:33Z antanas 
;
_cod_original_sg_symbol_Hall '-C 2bc 2'
_cod_original_sg_symbol_H-M 'C m c a'
_cod_database_code 7236488
_shelx_shelxl_version_number 2014/7
_shelx_space_group_comment
; 
The symmetry employed for this shelxl refinement is uniquely defined 
by the following loop, which should always be used as a source of 
symmetry information in preference to the above space-group names. 
They are only intended as comments. 
;
_shelx_estimated_absorpt_t_min 0.574
_shelx_estimated_absorpt_t_max 0.626

loop_
_space_group_symop_operation_xyz
'x, y, z'
'-x, -y+1/2, z+1/2'
'x, -y, -z'
'-x, y+1/2, -z+1/2'
'x+1/2, y+1/2, z'
'-x+1/2, -y+1, z+1/2'
'x+1/2, -y+1/2, -z'
'-x+1/2, y+1, -z+1/2'
'-x, -y, -z'
'x, y-1/2, -z-1/2'
'-x, y, z'
'x, -y-1/2, z-1/2'
'-x+1/2, -y+1/2, -z'
'x+1/2, y, -z-1/2'
'-x+1/2, y+1/2, z'
'x+1/2, -y, z-1/2'

loop_
_atom_site_label
_atom_site_type_symbol
_atom_site_fract_x
_atom_site_fract_y
_atom_site_fract_z
_atom_site_U_iso_or_equiv
_atom_site_adp_type
_atom_site_occupancy
_atom_site_site_symmetry_order
_atom_site_calc_flag
_atom_site_refinement_flags_posn
_atom_site_refinement_flags_adp
_atom_site_refinement_flags_occupancy
Zn1 Zn 0.0000 -0.10405(13) 0.36816(5) 0.0347(4) Uani 1 2 d S T P
Br1 Br 0.0000 -0.20745(14) 0.45282(5) 0.0506(4) Uani 1 2 d S T P
Br2 Br 0.0000 -0.21595(15) 0.28600(5) 0.0527(4) Uani 1 2 d S T P
O1 O 0.1090(2) 0.4163(6) 0.2815(2) 0.0459(15) Uani 1 1 d . . .
O2 O 0.14597(17) 0.3968(6) 0.0335(2) 0.0431(14) Uani 1 1 d . . .
N1 N 0.0478(2) 0.0386(7) 0.3698(2) 0.0358(15) Uani 1 1 d . . .
N2 N 0.10911(19) 0.2114(6) 0.2362(2) 0.0327(14) Uani 1 1 d . . .
H2B H 0.1061 0.1203 0.2396 0.039 Uiso 1 1 d R U .
C1 C 0.0625(3) 0.0822(9) 0.4167(3) 0.046(2) Uani 1 1 d . . .
H1A H 0.0532 0.0366 0.4479 0.055 Uiso 1 1 calc R U .
C2 C 0.0901(3) 0.1885(10) 0.4218(3) 0.055(3) Uani 1 1 d . . .
H2A H 0.1000 0.2151 0.4556 0.066 Uiso 1 1 calc R U .
C3 C 0.1036(3) 0.2577(10) 0.3765(3) 0.049(2) Uani 1 1 d . . .
H3A H 0.1221 0.3346 0.3791 0.059 Uiso 1 1 calc R U .
C4 C 0.0897(2) 0.2126(7) 0.3282(3) 0.0316(16) Uani 1 1 d . . .
C5 C 0.0618(2) 0.1033(8) 0.3261(3) 0.0333(16) Uani 1 1 d . . .
H5A H 0.0521 0.0728 0.2925 0.040 Uiso 1 1 calc R U .
C6 C 0.1036(2) 0.2896(8) 0.2797(3) 0.0353(18) Uani 1 1 d . . .
C7 C 0.1197(2) 0.2622(8) 0.1850(3) 0.0333(16) Uani 1 1 d . . .
C8 C 0.1036(3) 0.1944(8) 0.1417(3) 0.0354(18) Uani 1 1 d . . .
H8A H 0.0856 0.1171 0.1467 0.042 Uiso 1 1 calc R U .
C9 C 0.1134(2) 0.2374(9) 0.0912(3) 0.0360(17) Uani 1 1 d . . .
H9A H 0.1021 0.1904 0.0614 0.043 Uiso 1 1 calc R U .
C10 C 0.1398(2) 0.3505(8) 0.0845(3) 0.0344(17) Uani 1 1 d . . .
C11 C 0.1561(2) 0.4192(9) 0.1278(3) 0.0377(18) Uani 1 1 d . . .
H11A H 0.1741 0.4967 0.1230 0.045 Uiso 1 1 calc R U .
C12 C 0.1461(2) 0.3739(8) 0.1781(3) 0.0380(18) Uani 1 1 d . . .
H12A H 0.1574 0.4200 0.2080 0.046 Uiso 1 1 calc R U .
C13 C 0.1844(2) 0.4465(8) 0.0194(3) 0.0344(17) Uani 1 1 d . . .
C14 C 0.2208(2) 0.3945(9) 0.0374(3) 0.0381(18) Uani 1 1 d . . .
H14A H 0.2203 0.3214 0.0628 0.046 Uiso 1 1 calc R U .
C15 C 0.2587(5) 0.4444(15) 0.0200(5) 0.097(3) Uani 1 1 d . . .
C16 C 0.2965(3) 0.3955(10) 0.0376(3) 0.046(2) Uani 1 1 d . . .
H16A H 0.2972 0.3228 0.0632 0.055 Uiso 1 1 calc R U .
C17 C 0.3321(5) 0.4475(16) 0.0196(5) 0.095(3) Uani 1 1 d . . .
H17A H 0.3575 0.4136 0.0332 0.114 Uiso 1 1 calc R U .
N3 N 0.2865(4) 0.2135(12) 0.1813(4) 0.097(3) Uani 1 1 d . U .
C18 C 0.2899(5) 0.3715(16) 0.1833(6) 0.095(3) Uani 1 1 d . U .
C19 C 0.2887(6) 0.5377(17) 0.1770(7) 0.123(4) Uani 1 1 d . U .
H19A H 0.3045 0.5780 0.2053 0.147 Uiso 1 1 d R U .
H19B H 0.3011 0.5620 0.1437 0.147 Uiso 1 1 d R U .
H19C H 0.2610 0.5732 0.1782 0.147 Uiso 1 1 d R U .
N4 N 0.0638(6) 1.0000 0.0000 0.196(17) Uani 1 2 d S T P
C20 C 0.0398(8) 0.962(2) 0.0461(11) 0.079(9) Uani 0.5 1 d . . P
C21 C 0.0000 0.934(2) 0.0869(11) 0.132(9) Uani 1 2 d S T P
H21A H 0.0103 0.9001 0.1202 0.159 Uiso 0.5 1 d R U P
H21B H -0.0148 1.0196 0.0923 0.159 Uiso 0.5 1 d R U P
H21C H -0.0182 0.8652 0.0718 0.159 Uiso 0.5 1 d R U P

loop_
_atom_site_aniso_label
_atom_site_aniso_U_11
_atom_site_aniso_U_22
_atom_site_aniso_U_33
_atom_site_aniso_U_23
_atom_site_aniso_U_13
_atom_site_aniso_U_12
Zn1 0.0344(7) 0.0379(7) 0.0317(7) 0.0066(5) 0.000 0.000
Br1 0.0501(8) 0.0557(8) 0.0460(8) 0.0229(6) 0.000 0.000
Br2 0.0405(7) 0.0646(9) 0.0531(8) -0.0219(6) 0.000 0.000
O1 0.074(4) 0.028(3) 0.035(3) 0.000(2) 0.008(3) -0.006(3)
O2 0.043(3) 0.060(4) 0.026(3) 0.015(3) -0.002(2) -0.010(3)
N1 0.041(4) 0.037(4) 0.030(3) 0.006(3) -0.003(3) -0.002(3)
N2 0.043(4) 0.030(3) 0.025(3) 0.006(2) 0.006(3) -0.004(3)
C1 0.067(6) 0.046(5) 0.025(4) 0.004(3) -0.001(4) -0.015(4)
C2 0.086(7) 0.057(6) 0.023(4) 0.003(4) -0.014(4) -0.021(5)
C3 0.065(6) 0.045(5) 0.038(5) 0.001(4) -0.004(4) -0.013(4)
C4 0.041(4) 0.032(4) 0.022(3) 0.001(3) -0.003(3) -0.006(3)
C5 0.038(4) 0.037(4) 0.025(4) 0.003(3) -0.002(3) 0.002(3)
C6 0.044(4) 0.034(4) 0.027(4) -0.001(3) -0.006(3) 0.000(3)
C7 0.040(4) 0.033(4) 0.027(4) 0.005(3) 0.002(3) -0.002(3)
C8 0.044(4) 0.032(4) 0.030(4) -0.003(3) 0.003(3) -0.005(3)
C9 0.038(4) 0.043(4) 0.028(4) -0.002(3) -0.001(3) -0.002(3)
C10 0.035(4) 0.045(4) 0.023(4) 0.002(3) 0.002(3) 0.001(3)
C11 0.038(4) 0.040(4) 0.035(4) 0.001(3) 0.000(3) -0.005(3)
C12 0.040(4) 0.049(5) 0.024(4) 0.002(3) 0.002(3) -0.005(4)
C13 0.044(4) 0.034(4) 0.025(3) 0.008(3) 0.003(3) -0.001(3)
C14 0.045(5) 0.041(4) 0.028(4) 0.015(3) 0.000(3) 0.000(4)
C15 0.120(6) 0.092(5) 0.078(5) 0.012(4) 0.016(5) 0.032(5)
C16 0.038(5) 0.060(6) 0.039(5) 0.005(4) 0.000(4) 0.011(4)
C17 0.099(6) 0.107(6) 0.077(5) 0.008(5) -0.003(5) 0.008(5)
N3 0.120(6) 0.092(5) 0.078(5) 0.012(4) 0.016(5) 0.032(5)
C18 0.099(6) 0.107(6) 0.077(5) 0.008(5) -0.003(5) 0.008(5)
C19 0.125(9) 0.124(9) 0.118(9) -0.009(8) 0.002(8) -0.010(8)
N4 0.059(11) 0.110(17) 0.42(5) -0.15(2) 0.000 0.000
C20 0.099(19) 0.029(10) 0.11(2) -0.017(11) -0.074(16) 0.021(12)
C21 0.13(2) 0.071(14) 0.20(3) 0.010(16) 0.000 0.000

loop_
_atom_type_symbol
_atom_type_description
_atom_type_scat_dispersion_real
_atom_type_scat_dispersion_imag
_atom_type_scat_source
C C 0.0033 0.0016 'International Tables Vol C Tables 4.2.6.8 and 6.1.1.4'
H H 0.0000 0.0000 'International Tables Vol C Tables 4.2.6.8 and 6.1.1.4'
Br Br -0.2901 2.4595 'International Tables Vol C Tables 4.2.6.8 and 6.1.1.4'
N N 0.0061 0.0033 'International Tables Vol C Tables 4.2.6.8 and 6.1.1.4'
O O 0.0106 0.0060 'International Tables Vol C Tables 4.2.6.8 and 6.1.1.4'
Zn Zn 0.2839 1.4301 'International Tables Vol C Tables 4.2.6.8 and 6.1.1.4'

loop_
_geom_angle_atom_site_label_1
_geom_angle_atom_site_label_2
_geom_angle_atom_site_label_3
_geom_angle
_geom_angle_site_symmetry_1
_geom_angle_site_symmetry_3
N1 Zn1 N1 97.3(4) 11 .
N1 Zn1 Br2 108.71(18) 11 .
N1 Zn1 Br2 108.71(18) . .
N1 Zn1 Br1 104.96(17) 11 .
N1 Zn1 Br1 104.96(17) . .
Br2 Zn1 Br1 127.97(8) . .
C10 O2 C13 118.8(6) . .
C1 N1 C5 117.6(7) . .
C1 N1 Zn1 119.3(5) . .
C5 N1 Zn1 122.6(5) . .
C6 N2 C7 125.9(6) . .
C6 N2 H2B 117.1 . .
C7 N2 H2B 116.9 . .
N1 C1 C2 123.2(7) . .
N1 C1 H1A 118.4 . .
C2 C1 H1A 118.4 . .
C1 C2 C3 119.1(8) . .
C1 C2 H2A 120.5 . .
C3 C2 H2A 120.5 . .
C4 C3 C2 118.6(8) . .
C4 C3 H3A 120.7 . .
C2 C3 H3A 120.7 . .
C3 C4 C5 119.1(7) . .
C3 C4 C6 118.4(7) . .
C5 C4 C6 122.4(6) . .
N1 C5 C4 122.4(7) . .
N1 C5 H5A 118.8 . .
C4 C5 H5A 118.8 . .
O1 C6 N2 124.4(7) . .
O1 C6 C4 119.7(7) . .
N2 C6 C4 115.9(6) . .
C8 C7 C12 120.0(7) . .
C8 C7 N2 118.1(7) . .
C12 C7 N2 121.9(7) . .
C7 C8 C9 120.7(7) . .
C7 C8 H8A 119.6 . .
C9 C8 H8A 119.6 . .
C8 C9 C10 119.0(7) . .
C8 C9 H9A 120.5 . .
C10 C9 H9A 120.5 . .
O2 C10 C11 122.2(7) . .
O2 C10 C9 116.9(7) . .
C11 C10 C9 120.6(7) . .
C10 C11 C12 119.3(8) . .
C10 C11 H11A 120.3 . .
C12 C11 H11A 120.3 . .
C7 C12 C11 120.3(7) . .
C7 C12 H12A 119.8 . .
C11 C12 H12A 119.8 . .
C14 C13 O2 124.8(7) . .
C14 C13 C13 119.8(4) . 3_565
O2 C13 C13 115.3(4) . 3_565
C13 C14 C15 122.4(8) . .
C13 C14 H14A 118.8 . .
C15 C14 H14A 118.8 . .
C16 C15 C14 124.5(11) . .
C16 C15 C15 117.7(7) . 3_565
C14 C15 C15 117.8(6) . 3_565
C17 C16 C15 121.9(11) . .
C17 C16 H16A 119.0 . .
C15 C16 H16A 119.0 . .
C16 C17 C17 120.3(7) . 3_565
C16 C17 H17A 119.8 . .
C17 C17 H17A 119.8 3_565 .
N3 C18 C19 170.4(13) . .
C18 C19 H19A 108.1 . .
C18 C19 H19B 108.5 . .
H19A C19 H19B 109.5 . .
C18 C19 H19C 111.8 . .
H19A C19 H19C 109.5 . .
H19B C19 H19C 109.5 . .
C20 N4 C20 115(2) . 3_575
N4 C20 C21 162.0(17) . .
C20 C21 C20 101(2) 11 .
C20 C21 H21A 149.4 11 .
C20 C21 H21A 109.1 . .
C20 C21 H21B 64.2 11 .
C20 C21 H21B 109.4 . .
H21A C21 H21B 109.5 . .
C20 C21 H21C 52.6 11 .
C20 C21 H21C 110.0 . .
H21A C21 H21C 109.5 . .
H21B C21 H21C 109.5 . .

loop_
_geom_bond_atom_site_label_1
_geom_bond_atom_site_label_2
_geom_bond_distance
_geom_bond_site_symmetry_2
Zn1 N1 2.064(7) 11
Zn1 N1 2.064(7) .
Zn1 Br2 2.3360(17) .
Zn1 Br1 2.3573(16) .
O1 C6 1.224(9) .
O2 C10 1.379(9) .
O2 C13 1.381(9) .
N1 C1 1.344(10) .
N1 C5 1.346(9) .
N2 C6 1.342(10) .
N2 C7 1.424(9) .
N2 H2B 0.8800 .
C1 C2 1.359(12) .
C1 H1A 0.9500 .
C2 C3 1.391(12) .
C2 H2A 0.9500 .
C3 C4 1.372(11) .
C3 H3A 0.9500 .
C4 C5 1.384(10) .
C4 C6 1.500(10) .
C5 H5A 0.9500 .
C7 C8 1.373(11) .
C7 C12 1.379(11) .
C8 C9 1.378(10) .
C8 H8A 0.9500 .
C9 C10 1.391(11) .
C9 H9A 0.9500 .
C10 C11 1.380(11) .
C11 C12 1.382(10) .
C11 H11A 0.9500 .
C12 H12A 0.9500 .
C13 C14 1.357(11) .
C13 C13 1.416(14) 3_565
C14 C15 1.390(17) .
C14 H14A 0.9500 .
C15 C16 1.386(16) .
C15 C15 1.47(3) 3_565
C16 C17 1.334(16) .
C16 H16A 0.9500 .
C17 C17 1.41(3) 3_565
C17 H17A 0.9500 .
N3 C18 1.515(19) .
C18 C19 1.60(2) .
C19 H19A 0.9600 .
C19 H19B 0.9601 .
C19 H19C 0.9599 .
N4 C20 1.45(3) .
N4 C20 1.45(3) 3_575
C20 C21 1.67(4) .
C21 C20 1.67(4) 11
C21 H21A 0.9600 .
C21 H21B 0.9601 .
C21 H21C 0.9600 .

loop_
_geom_torsion_atom_site_label_1
_geom_torsion_atom_site_label_2
_geom_torsion_atom_site_label_3
_geom_torsion_atom_site_label_4
_geom_torsion
_geom_torsion_site_symmetry_1
_geom_torsion_site_symmetry_4
C5 N1 C1 C2 0.9(14) . .
Zn1 N1 C1 C2 -171.3(8) . .
N1 C1 C2 C3 0.9(16) . .
C1 C2 C3 C4 -2.4(16) . .
C2 C3 C4 C5 2.1(14) . .
C2 C3 C4 C6 178.6(9) . .
C1 N1 C5 C4 -1.2(12) . .
Zn1 N1 C5 C4 170.8(6) . .
C3 C4 C5 N1 -0.3(12) . .
C6 C4 C5 N1 -176.7(7) . .
C7 N2 C6 O1 -3.7(13) . .
C7 N2 C6 C4 176.0(7) . .
C3 C4 C6 O1 -34.6(12) . .
C5 C4 C6 O1 141.7(8) . .
C3 C4 C6 N2 145.7(8) . .
C5 C4 C6 N2 -37.9(11) . .
C6 N2 C7 C8 -145.5(8) . .
C6 N2 C7 C12 36.1(12) . .
C12 C7 C8 C9 -0.4(12) . .
N2 C7 C8 C9 -178.9(7) . .
C7 C8 C9 C10 0.2(12) . .
C13 O2 C10 C11 40.7(11) . .
C13 O2 C10 C9 -144.7(7) . .
C8 C9 C10 O2 -174.9(7) . .
C8 C9 C10 C11 -0.1(12) . .
O2 C10 C11 C12 174.8(7) . .
C9 C10 C11 C12 0.4(12) . .
C8 C7 C12 C11 0.7(12) . .
N2 C7 C12 C11 179.1(7) . .
C10 C11 C12 C7 -0.6(13) . .
C10 O2 C13 C14 35.9(11) . .
C10 O2 C13 C13 -148.2(9) . 3_565
O2 C13 C14 C15 177.0(10) . .
C13 C13 C14 C15 1.3(16) 3_565 .
C13 C14 C15 C16 179.5(11) . .
C13 C14 C15 C15 -1(2) . 3_565
C14 C15 C16 C17 -179.9(12) . .
C15 C15 C16 C17 1(2) 3_565 .
C15 C16 C17 C17 -2(2) . 3_565
C20 N4 C20 C21 -5(5) 3_575 .
N4 C20 C21 C20 6(6) . 11
